data_2101248
loop_
_publ_author_name
'Ibberson, R. M.'
'Prager, M.'

_publ_section_title
;
 The <i>Ab initio</i> crystal-structure determination of
 perdeuterodimethylacetylene by high-resolution neutron powder
 diffraction
;
_journal_issue 1
_journal_name_full 'Acta Crystallographica Section B'
_journal_page_first 71
_journal_page_last 76
_journal_paper_doi 10.1107/S0108768194006233
_journal_volume 51
_journal_year 1995
_chemical_formula_sum 'C4 D6'
_symmetry_cell_setting monoclinic
_symmetry_space_group_name_Hall '-C 2y'
_symmetry_space_group_name_H-M 'C 1 2/m 1'
_cell_angle_alpha 90.0
_cell_angle_beta 101.0535(5)
_cell_angle_gamma 90.0
_cell_formula_units_Z 2
_cell_length_a 7.15889(4)
_cell_length_b 6.45529(2)
_cell_length_c 4.07818(9)
_cell_volume 184.967(4)
_diffrn_radiation_type Mo
_diffrn_radiation_wavelength 0.71073
_cod_data_source_file an0505.cif
_cod_data_source_block an0505a
_cod_original_cell_volume 184.97
_cod_database_code 2101248

loop_
_atom_site_label
_atom_site_fract_x
_atom_site_fract_y
_atom_site_fract_z
_atom_site_U_iso_or_equiv
C(1) .0787(4) .0 .0839(6) .0040(10)
C(2) .2732(4) .0 .2810(10) .0040(10)
D(1) .2700(3) .0 .5475(10) .028(4)
D(2) .3512(3) .1342(3) .2281(6) .024(2)

loop_
_geom_angle_atom_site_label_1
_geom_angle_atom_site_label_2
_geom_angle_atom_site_label_3
_geom_angle
C(1)* C(1) C(2) 178.5(3)
C(1) C(2) D(2) 111.4(3)
C(1) C(2) D(1) 110.3(3)

loop_
_geom_bond_atom_site_label_1
_geom_bond_atom_site_label_2
_geom_bond_distance
C(1) C(1)* 1.201(4)
C(2) D(1) 1.091(6)
C(1) C(2) 1.468(4)
C(2) D(2) 1.075(3)
